data_7121971
loop_
_publ_author_name
'Shen, Junyu'
'Wang, Mei'
'He, Tianhao'
'Jiang, Jian'
'Hu, Maowei'

_publ_section_title
;
 Influence of the backbone of N<sub>5</sub>-pentadentate ligands on the
 catalytic performance of Ni(ii) complexes for electrochemical water
 oxidation in neutral aqueous solutions.
;
_journal_issue 65
_journal_name_full 'Chemical communications (Cambridge, England)'
_journal_page_first 9019
_journal_page_last 9022
_journal_paper_doi 10.1039/c8cc04302g
_journal_volume 54
_journal_year 2018
_chemical_absolute_configuration ad
_chemical_formula_sum 'C62 H78 B4 F16 N10 Ni2 O4'
_chemical_formula_weight 1492.00
_space_group_IT_number 4
_space_group_name_Hall 'P 2yb'
_space_group_name_H-M_alt 'P 1 21 1'
_symmetry_cell_setting monoclinic
_symmetry_space_group_name_Hall 'P 2yb'
_symmetry_space_group_name_H-M 'P 1 21 1'
_atom_sites_solution_hydrogens geom
_atom_sites_solution_primary direct
_atom_sites_solution_secondary difmap
_audit_block_doi 10.5517/ccdc.csd.cc1zr8jj
_audit_creation_method SHELXL-97
_audit_update_record
;
2018-04-25 deposited with the CCDC.
2018-07-16 downloaded from the CCDC.
;
_cell_angle_alpha 90.00
_cell_angle_beta 92.5630(10)
_cell_angle_gamma 90.00
_cell_formula_units_Z 2
_cell_length_a 16.5417(4)
_cell_length_b 9.9989(2)
_cell_length_c 20.3707(5)
_cell_measurement_reflns_used 7736
_cell_measurement_temperature 296(2)
_cell_measurement_theta_max 24.27
_cell_measurement_theta_min 2.27
_cell_volume 3365.92(13)
_computing_cell_refinement 'Bruker SMART'
_computing_data_collection 'Bruker SMART'
_computing_data_reduction 'Bruker SAINT'
_computing_molecular_graphics 'Bruker SHELXTL'
_computing_publication_material 'Bruker SHELXTL'
_computing_structure_refinement 'SHELXL-97 (Sheldrick, 1997)'
_computing_structure_solution 'SHELXS-97 (Sheldrick, 1990)'
_diffrn_ambient_temperature 296(2)
_diffrn_measured_fraction_theta_full 0.997
_diffrn_measured_fraction_theta_max 0.997
_diffrn_measurement_device_type 'CCD area detector'
_diffrn_measurement_method 'phi and omega scans'
_diffrn_radiation_monochromator graphite
_diffrn_radiation_source 'fine-focus sealed tube'
_diffrn_radiation_type MoK\a
_diffrn_radiation_wavelength 0.71073
_diffrn_reflns_av_R_equivalents 0.0383
_diffrn_reflns_av_sigmaI/netI 0.0610
_diffrn_reflns_limit_h_max 21
_diffrn_reflns_limit_h_min -20
_diffrn_reflns_limit_k_max 12
_diffrn_reflns_limit_k_min -9
_diffrn_reflns_limit_l_max 26
_diffrn_reflns_limit_l_min -20
_diffrn_reflns_number 31452
_diffrn_reflns_theta_full 27.51
_diffrn_reflns_theta_max 27.51
_diffrn_reflns_theta_min 2.27
_exptl_absorpt_coefficient_mu 0.658
_exptl_crystal_colour PINK
_exptl_crystal_density_diffrn 1.472
_exptl_crystal_density_method 'not measured'
_exptl_crystal_description BLOCK
_exptl_crystal_F_000 1544
_exptl_crystal_size_max 0.31
_exptl_crystal_size_mid 0.28
_exptl_crystal_size_min 0.26
_refine_diff_density_max 1.708
_refine_diff_density_min -0.868
_refine_diff_density_rms 0.092
_refine_ls_abs_structure_details 'Flack H D (1983), Acta Cryst. A39, 876-881'
_refine_ls_abs_structure_Flack 0.006(17)
_refine_ls_extinction_method none
_refine_ls_goodness_of_fit_ref 1.025
_refine_ls_hydrogen_treatment mixed
_refine_ls_matrix_type full
_refine_ls_number_parameters 907
_refine_ls_number_reflns 12567
_refine_ls_number_restraints 16
_refine_ls_restrained_S_all 1.050
_refine_ls_R_factor_all 0.0826
_refine_ls_R_factor_gt 0.0624
_refine_ls_shift/su_max 0.002
_refine_ls_shift/su_mean 0.000
_refine_ls_structure_factor_coef Fsqd
_refine_ls_weighting_details 'calc w=1/[\s^2^(Fo^2^)+(0.0981P)^2^+2.4139P] where P=(Fo^2^+2Fc^2^)/3'
_refine_ls_weighting_scheme calc
_refine_ls_wR_factor_gt 0.1561
_refine_ls_wR_factor_ref 0.1699
_reflns_number_gt 9906
_reflns_number_total 12567
_reflns_threshold_expression >2sigma(I)
_cod_data_source_file c8cc04302g2.cif
_cod_data_source_block ok
_cod_depositor_comments
;
The following automatic conversions were performed:

'_chemical_absolute_configuration' value 'AD' changed to 'ad'
according to
/home/data/users/saulius/crontab/automatic-downloads/rss-feeds/RSC/lib/dictionaries/cif_core.dic
dictionary named 'cif_core.dic' version 2.4.2 from 2011-04-26.

'_symmetry_cell_setting' value 'Monoclinic' changed to 'monoclinic'
according to
/home/data/users/saulius/crontab/automatic-downloads/rss-feeds/RSC/lib/dictionaries/cif_core.dic
dictionary named 'cif_core.dic' version 2.4.2 from 2011-04-26.

Automatic conversion script
Id: cif_fix_values 4973 2017-02-22 13:04:09Z antanas 

 Adding full bibliography for 7121971.cif.
;
_cod_original_sg_symbol_H-M 'P2(1)   '
_cod_database_code 7121971

loop_
_symmetry_equiv_pos_as_xyz
'x, y, z'
'-x, y+1/2, -z'

loop_
_atom_site_label
_atom_site_type_symbol
_atom_site_fract_x
_atom_site_fract_y
_atom_site_fract_z
_atom_site_U_iso_or_equiv
_atom_site_adp_type
_atom_site_occupancy
_atom_site_symmetry_multiplicity
_atom_site_calc_flag
_atom_site_refinement_flags
Ni1 Ni 0.75437(4) 0.30461(7) 0.28745(3) 0.02058(18) Uani 1 1 d .
C26 C 0.7996(3) 0.0758(7) 0.3637(3) 0.0246(14) Uani 1 1 d .
N5 N 0.8704(3) 0.2778(6) 0.2464(2) 0.0256(12) Uani 1 1 d .
N4 N 0.7980(3) 0.2093(6) 0.3729(2) 0.0241(12) Uani 1 1 d .
N3 N 0.7008(3) 0.1160(5) 0.2755(2) 0.0227(11) Uani 1 1 d .
O1 O 0.7910(2) 0.4998(5) 0.3058(2) 0.0350(11) Uani 1 1 d D
H1A H 0.7823 0.5194 0.3439 0.052 Uiso 1 1 calc RD
C25 C 0.7652(4) 0.0249(7) 0.2992(3) 0.0286(14) Uani 1 1 d .
H25A H 0.8073 0.0207 0.2676 0.034 Uiso 1 1 calc R
H25B H 0.7435 -0.0643 0.3046 0.034 Uiso 1 1 calc R
N2 N 0.6401(3) 0.3466(5) 0.3240(2) 0.0221(11) Uani 1 1 d .
N1 N 0.7258(2) 0.3272(6) 0.1833(2) 0.0243(11) Uani 1 1 d .
C24 C 1.0105(3) 0.2568(7) 0.1791(3) 0.0326(15) Uani 1 1 d .
H24A H 1.0575 0.2477 0.1561 0.039 Uiso 1 1 calc R
C23 C 0.6094(4) 0.4643(8) 0.3393(3) 0.0294(14) Uani 1 1 d .
H23A H 0.6393 0.5403 0.3303 0.035 Uiso 1 1 calc R
C22 C 0.8742(3) 0.3255(7) 0.1844(2) 0.0239(13) Uani 1 1 d .
C21 C 0.8615(4) 0.1808(8) 0.4792(3) 0.0363(17) Uani 1 1 d .
H21A H 0.8815 0.2190 0.5183 0.044 Uiso 1 1 calc R
C20 C 0.6416(4) 0.6092(7) 0.0125(3) 0.0380(16) Uani 1 1 d .
H20A H 0.6700 0.6767 -0.0078 0.046 Uiso 1 1 calc R
C19 C 0.5950(3) 0.2351(7) 0.3341(3) 0.0282(14) Uani 1 1 d .
C18 C 0.9436(3) 0.3116(8) 0.1496(3) 0.0329(14) Uani 1 1 d .
H18A H 0.9442 0.3398 0.1061 0.040 Uiso 1 1 calc R
C17 C 0.6521(3) 0.4119(7) 0.1740(2) 0.0250(13) Uani 1 1 d .
H17A H 0.6593 0.4893 0.2024 0.030 Uiso 1 1 calc R
H17B H 0.6069 0.3614 0.1900 0.030 Uiso 1 1 calc R
C16 C 0.6272(3) 0.4628(7) 0.1054(3) 0.0287(14) Uani 1 1 d .
C15 C 0.6692(4) 0.5628(7) 0.0737(3) 0.0329(15) Uani 1 1 d .
H15A H 0.7160 0.5987 0.0936 0.039 Uiso 1 1 calc R
C14 C 0.7983(3) 0.3910(8) 0.1565(3) 0.0308(15) Uani 1 1 d .
H14A H 0.7990 0.4854 0.1675 0.037 Uiso 1 1 calc R
H14B H 0.7960 0.3829 0.1090 0.037 Uiso 1 1 calc R
C13 C 1.0089(3) 0.2146(7) 0.2429(3) 0.0333(16) Uani 1 1 d .
H13A H 1.0551 0.1792 0.2640 0.040 Uiso 1 1 calc R
C12 C 0.5567(4) 0.4159(8) 0.0741(3) 0.0364(16) Uani 1 1 d .
H12A H 0.5254 0.3533 0.0953 0.044 Uiso 1 1 calc R
C11 C 0.9380(3) 0.2253(7) 0.2754(3) 0.0258(13) Uani 1 1 d .
H11A H 0.9367 0.1955 0.3186 0.031 Uiso 1 1 calc R
C10 C 0.5316(4) 0.4598(9) 0.0120(3) 0.047(2) Uani 1 1 d .
H10A H 0.4859 0.4226 -0.0092 0.057 Uiso 1 1 calc R
C9 C 0.8636(4) 0.0410(8) 0.4701(3) 0.0432(18) Uani 1 1 d .
H9A H 0.8861 -0.0146 0.5026 0.052 Uiso 1 1 calc R
C8 C 0.6711(3) 0.0983(6) 0.2052(2) 0.0254(12) Uani 1 1 d .
H8A H 0.6150 0.1296 0.2017 0.030 Uiso 1 1 calc R
C7 C 0.5742(4) 0.5580(8) -0.0183(3) 0.045(2) Uani 1 1 d .
H7A H 0.5570 0.5892 -0.0596 0.055 Uiso 1 1 calc R
C6 C 0.8320(3) -0.0113(8) 0.4127(3) 0.0354(16) Uani 1 1 d .
H6A H 0.8318 -0.1032 0.4058 0.042 Uiso 1 1 calc R
C5 C 0.4902(4) 0.3694(9) 0.3788(3) 0.0411(18) Uani 1 1 d .
H5A H 0.4401 0.3771 0.3974 0.049 Uiso 1 1 calc R
C4 C 0.8293(3) 0.2599(7) 0.4291(3) 0.0318(15) Uani 1 1 d .
H4A H 0.8293 0.3522 0.4347 0.038 Uiso 1 1 calc R
C3 C 0.5202(4) 0.2432(8) 0.3618(3) 0.0375(16) Uani 1 1 d .
H3A H 0.4903 0.1663 0.3691 0.045 Uiso 1 1 calc R
C2 C 0.5360(4) 0.4818(8) 0.3676(3) 0.0327(15) Uani 1 1 d .
H2A H 0.5180 0.5665 0.3788 0.039 Uiso 1 1 calc R
C1 C 0.6313(3) 0.1051(6) 0.3193(3) 0.0259(12) Uani 1 1 d .
H1B H 0.5903 0.0481 0.2985 0.031 Uiso 1 1 calc R
H1C H 0.6497 0.0629 0.3602 0.031 Uiso 1 1 calc R
Ni2 Ni 0.24536(4) 0.65209(7) 0.28182(3) 0.02111(18) Uani 1 1 d .
O2 O 0.2771(3) 0.4518(5) 0.2977(2) 0.0342(10) Uani 1 1 d D
H2B H 0.2724 0.4331 0.3365 0.051 Uiso 1 1 calc RD
N7 N 0.2854(3) 0.7337(6) 0.3718(2) 0.0245(11) Uani 1 1 d .
C74 C 0.2601(4) 0.9341(7) 0.3087(3) 0.0281(14) Uani 1 1 d .
H74A H 0.2321 1.0166 0.3183 0.034 Uiso 1 1 calc R
H74B H 0.3077 0.9571 0.2849 0.034 Uiso 1 1 calc R
N6 N 0.2058(2) 0.8487(5) 0.26595(19) 0.0200(10) Uani 1 1 d .
N8 N 0.3581(3) 0.6782(5) 0.2425(2) 0.0242(11) Uani 1 1 d .
N10 N 0.1312(3) 0.6246(5) 0.3167(2) 0.0257(12) Uani 1 1 d .
N9 N 0.2116(3) 0.6265(5) 0.1784(2) 0.0207(11) Uani 1 1 d .
C69 C 0.3153(3) 0.6669(7) 0.4259(2) 0.0269(13) Uani 1 1 d .
H69A H 0.3133 0.5740 0.4264 0.032 Uiso 1 1 calc R
C68 C 0.2865(4) 0.8676(8) 0.3721(3) 0.0285(14) Uani 1 1 d .
C67 C 0.3487(4) 0.7334(8) 0.4800(3) 0.0397(17) Uani 1 1 d .
H67A H 0.3700 0.6865 0.5162 0.048 Uiso 1 1 calc R
C66 C 0.2182(3) 0.8779(6) 0.1947(2) 0.0231(12) Uani 1 1 d .
H66A H 0.2766 0.8851 0.1893 0.028 Uiso 1 1 calc R
C65 C 0.1433(3) 0.5287(7) 0.1680(3) 0.0301(14) Uani 1 1 d .
H65A H 0.1593 0.4449 0.1888 0.036 Uiso 1 1 calc R
H65B H 0.0970 0.5623 0.1905 0.036 Uiso 1 1 calc R
C64 C 0.0899(3) 0.7395(7) 0.3217(2) 0.0246(13) Uani 1 1 d .
C63 C 0.3613(3) 0.6396(7) 0.1797(3) 0.0298(14) Uani 1 1 d .
C62 C 0.1170(3) 0.5004(7) 0.0983(3) 0.0289(14) Uani 1 1 d .
C61 C 0.1006(4) 0.5118(8) 0.3427(3) 0.0335(16) Uani 1 1 d .
H61A H 0.1277 0.4310 0.3383 0.040 Uiso 1 1 calc R
C60 C 0.1541(4) 0.4008(7) 0.0616(3) 0.0359(16) Uani 1 1 d .
H60A H 0.1958 0.3499 0.0810 0.043 Uiso 1 1 calc R
C59 C 0.4253(3) 0.7297(8) 0.2728(3) 0.0340(15) Uani 1 1 d .
H59A H 0.4227 0.7577 0.3162 0.041 Uiso 1 1 calc R
C58 C 0.2114(3) 0.7896(7) 0.0808(2) 0.0254(12) Uani 1 1 d .
H58A H 0.2699 0.7942 0.0797 0.030 Uiso 1 1 calc R
H58B H 0.1929 0.7167 0.0525 0.030 Uiso 1 1 calc R
C57 C 0.4308(4) 0.6530(9) 0.1446(3) 0.0466(18) Uani 1 1 d .
H57A H 0.4305 0.6292 0.1005 0.056 Uiso 1 1 calc R
C56 C 0.4978(4) 0.7426(8) 0.2420(3) 0.0420(17) Uani 1 1 d .
H56A H 0.5433 0.7771 0.2647 0.050 Uiso 1 1 calc R
C55 C 0.3165(4) 0.9382(8) 0.4251(3) 0.0340(15) Uani 1 1 d .
H55A H 0.3148 1.0312 0.4249 0.041 Uiso 1 1 calc R
C54 C 0.1998(4) 1.0368(6) 0.0998(3) 0.0334(14) Uani 1 1 d .
H54A H 0.1721 1.1172 0.0845 0.040 Uiso 1 1 calc R
H54B H 0.2576 1.0518 0.0974 0.040 Uiso 1 1 calc R
C53 C 0.1796(3) 1.0093(7) 0.1708(3) 0.0277(14) Uani 1 1 d .
H53A H 0.1213 1.0042 0.1740 0.033 Uiso 1 1 calc R
H53B H 0.1994 1.0822 0.1986 0.033 Uiso 1 1 calc R
C52 C 0.2868(3) 0.5743(7) 0.1516(3) 0.0282(13) Uani 1 1 d .
H52A H 0.2843 0.5869 0.1043 0.034 Uiso 1 1 calc R
H52B H 0.2901 0.4790 0.1601 0.034 Uiso 1 1 calc R
C51 C 0.0532(4) 0.5726(7) 0.0684(3) 0.0355(16) Uani 1 1 d .
H51A H 0.0263 0.6370 0.0921 0.043 Uiso 1 1 calc R
C50 C -0.0117(3) 0.6317(8) 0.3832(3) 0.0380(17) Uani 1 1 d .
H50A H -0.0589 0.6345 0.4064 0.046 Uiso 1 1 calc R
C49 C 0.5017(4) 0.7030(9) 0.1764(4) 0.052(2) Uani 1 1 d .
H49A H 0.5497 0.7094 0.1545 0.063 Uiso 1 1 calc R
C48 C 0.1198(3) 0.8575(6) 0.2840(3) 0.0282(13) Uani 1 1 d .
H48A H 0.0861 0.8673 0.2440 0.034 Uiso 1 1 calc R
H48B H 0.1131 0.9374 0.3101 0.034 Uiso 1 1 calc R
C47 C 0.1870(3) 0.7621(6) 0.1516(2) 0.0201(11) Uani 1 1 d .
H47A H 0.1278 0.7657 0.1511 0.024 Uiso 1 1 calc R
C46 C 0.0188(3) 0.7471(8) 0.3552(3) 0.0333(15) Uani 1 1 d .
H46A H -0.0080 0.8283 0.3590 0.040 Uiso 1 1 calc R
C45 C 0.0286(4) 0.5161(8) 0.3760(3) 0.0360(17) Uani 1 1 d .
H45A H 0.0082 0.4377 0.3934 0.043 Uiso 1 1 calc R
C44 C 0.1748(4) 0.9203(7) 0.0555(3) 0.0345(16) Uani 1 1 d .
H44A H 0.1923 0.9371 0.0115 0.041 Uiso 1 1 calc R
H44B H 0.1163 0.9128 0.0533 0.041 Uiso 1 1 calc R
C43 C 0.1293(4) 0.3777(9) -0.0029(3) 0.047(2) Uani 1 1 d .
H43A H 0.1547 0.3116 -0.0266 0.056 Uiso 1 1 calc R
C42 C 0.3494(4) 0.8704(9) 0.4790(3) 0.0423(18) Uani 1 1 d .
H42A H 0.3720 0.9177 0.5145 0.051 Uiso 1 1 calc R
C41 C 0.0295(4) 0.5477(9) 0.0023(3) 0.050(2) Uani 1 1 d .
H41A H -0.0122 0.5969 -0.0180 0.060 Uiso 1 1 calc R
C40 C 0.0685(4) 0.4500(9) -0.0324(3) 0.049(2) Uani 1 1 d .
H40A H 0.0530 0.4337 -0.0761 0.059 Uiso 1 1 calc R
F8 F 0.3548(3) 0.2966(6) 0.6227(2) 0.0618(12) Uani 1 1 d .
F7 F 0.3827(4) 0.2162(7) 0.5244(3) 0.105(2) Uani 1 1 d .
F6 F 0.3738(4) 0.4336(6) 0.5373(2) 0.0846(19) Uani 1 1 d .
B2 B 0.3998(5) 0.3199(11) 0.5672(4) 0.044(2) Uani 1 1 d .
F5 F 0.4768(3) 0.3197(9) 0.5872(3) 0.108(2) Uani 1 1 d .
F4 F 0.1456(3) 0.1673(7) 0.3814(2) 0.0731(15) Uani 1 1 d .
F3 F 0.1248(4) 0.0274(7) 0.4664(3) 0.101(2) Uani 1 1 d .
F2 F 0.0268(3) 0.0797(7) 0.3967(3) 0.097(2) Uani 1 1 d .
F1 F 0.0770(5) 0.2333(6) 0.4667(3) 0.124(3) Uani 1 1 d .
B1 B 0.0933(4) 0.1283(9) 0.4290(3) 0.0355(19) Uani 1 1 d .
F16 F 0.3596(3) 0.2656(5) 0.1353(2) 0.0723(15) Uani 1 1 d .
F15 F 0.4765(2) 0.1933(6) 0.1827(2) 0.0666(16) Uani 1 1 d .
F14 F 0.4045(4) 0.3444(7) 0.2330(2) 0.106(3) Uani 1 1 d .
F13 F 0.3619(5) 0.1354(11) 0.2263(4) 0.146(3) Uani 1 1 d U
B4 B 0.3996(4) 0.2308(9) 0.1939(4) 0.0398(19) Uani 1 1 d .
O3 O 0.2750(3) 0.3291(6) 0.4163(2) 0.0581(16) Uani 1 1 d D
O4 O 0.2245(4) 0.1126(7) 0.5762(3) 0.0582(16) Uani 1 1 d D
C31 C 0.7195(3) 0.1846(6) 0.1597(2) 0.0243(13) Uani 1 1 d .
H31A H 0.7747 0.1487 0.1615 0.029 Uiso 1 1 calc R
C30 C 0.6390(4) -0.0607(7) 0.1126(3) 0.0396(15) Uani 1 1 d .
H30A H 0.5829 -0.0322 0.1092 0.047 Uiso 1 1 calc R
H30B H 0.6414 -0.1538 0.0994 0.047 Uiso 1 1 calc R
C29 C 0.6865(4) 0.1675(8) 0.0876(3) 0.0362(15) Uani 1 1 d .
H29A H 0.6311 0.1995 0.0837 0.043 Uiso 1 1 calc R
H29B H 0.7187 0.2208 0.0588 0.043 Uiso 1 1 calc R
C28 C 0.6715(4) -0.0458(8) 0.1823(3) 0.0363(16) Uani 1 1 d .
H28A H 0.7265 -0.0798 0.1857 0.044 Uiso 1 1 calc R
H28B H 0.6390 -0.0992 0.2109 0.044 Uiso 1 1 calc R
C27 C 0.6892(4) 0.0245(9) 0.0673(3) 0.046(2) Uani 1 1 d .
H27A H 0.7448 -0.0066 0.0694 0.055 Uiso 1 1 calc R
H27B H 0.6681 0.0156 0.0223 0.055 Uiso 1 1 calc R
F12 F 0.1498(3) 0.2178(6) -0.1437(2) 0.088(2) Uani 1 1 d .
F11 F 0.0259(3) 0.2718(9) -0.1821(3) 0.099(2) Uani 1 1 d .
F10 F 0.1366(4) 0.2817(12) -0.2467(3) 0.195(6) Uani 1 1 d D
F9 F 0.0845(3) 0.1068(6) -0.2274(3) 0.0841(17) Uani 1 1 d .
B3 B 0.0994(5) 0.2377(11) -0.1969(3) 0.044(2) Uani 1 1 d D
H02A H 0.330(2) 0.487(8) 0.285(4) 0.07(3) Uiso 1 1 d D
H01B H 0.821(3) 0.560(4) 0.278(2) 0.021(14) Uiso 1 1 d D
H03A H 0.2181(13) 0.300(6) 0.412(2) 0.027(14) Uiso 1 1 d D
H03B H 0.308(3) 0.351(7) 0.4562(18) 0.043(18) Uiso 1 1 d D
H04A H 0.216(10) 0.12(2) 0.5281(16) 0.26(9) Uiso 1 1 d D
H04B H 0.228(5) 0.2112(14) 0.577(5) 0.09(3) Uiso 1 1 d D

loop_
_atom_site_aniso_label
_atom_site_aniso_U_11
_atom_site_aniso_U_22
_atom_site_aniso_U_33
_atom_site_aniso_U_23
_atom_site_aniso_U_13
_atom_site_aniso_U_12
Ni1 0.0222(3) 0.0228(5) 0.0165(3) 0.0028(3) -0.0022(2) -0.0013(3)
C26 0.029(3) 0.024(4) 0.021(3) 0.005(2) -0.002(2) 0.000(3)
N5 0.024(2) 0.031(4) 0.022(2) 0.003(2) -0.0031(17) 0.002(2)
N4 0.023(2) 0.034(3) 0.015(2) 0.005(2) -0.0044(17) -0.001(2)
N3 0.024(2) 0.027(3) 0.017(2) 0.0033(19) -0.0015(16) -0.001(2)
O1 0.042(2) 0.029(3) 0.034(2) -0.003(2) 0.0062(18) -0.008(2)
C25 0.027(3) 0.029(4) 0.029(3) 0.004(3) -0.002(2) 0.002(3)
N2 0.026(2) 0.023(3) 0.017(2) 0.0047(19) -0.0020(17) 0.002(2)
N1 0.022(2) 0.029(3) 0.022(2) 0.006(2) -0.0034(16) -0.002(2)
C24 0.026(3) 0.032(4) 0.040(3) 0.009(3) 0.009(2) -0.002(3)
C23 0.034(3) 0.034(4) 0.020(3) -0.002(3) -0.005(2) 0.003(3)
C22 0.023(2) 0.024(4) 0.024(3) 0.003(3) -0.0019(19) -0.005(2)
C21 0.039(3) 0.049(5) 0.019(3) 0.002(3) -0.012(2) 0.004(3)
C20 0.054(4) 0.033(4) 0.027(3) 0.007(3) 0.008(3) 0.014(3)
C19 0.030(3) 0.039(4) 0.015(2) 0.001(3) -0.009(2) 0.006(3)
C18 0.031(3) 0.039(4) 0.029(3) 0.011(3) 0.006(2) -0.008(3)
C17 0.031(3) 0.031(4) 0.013(2) 0.001(2) -0.005(2) 0.005(3)
C16 0.035(3) 0.030(4) 0.021(3) 0.011(3) 0.000(2) 0.007(3)
C15 0.033(3) 0.037(4) 0.028(3) 0.003(3) -0.003(2) 0.012(3)
C14 0.033(3) 0.040(4) 0.019(3) 0.010(3) -0.003(2) -0.008(3)
C13 0.024(3) 0.035(4) 0.041(3) 0.001(3) -0.002(2) 0.004(3)
C12 0.036(3) 0.045(5) 0.027(3) 0.011(3) -0.004(2) 0.005(3)
C11 0.026(3) 0.023(4) 0.028(3) 0.004(3) -0.005(2) -0.006(2)
C10 0.037(3) 0.072(6) 0.031(3) -0.003(4) -0.010(3) 0.011(4)
C9 0.044(4) 0.055(5) 0.030(3) 0.015(3) -0.010(3) 0.004(3)
C8 0.021(2) 0.033(3) 0.021(3) -0.002(2) -0.0018(19) 0.003(2)
C7 0.055(4) 0.061(6) 0.020(3) 0.010(3) 0.000(3) 0.024(4)
C6 0.027(3) 0.040(4) 0.039(3) 0.011(3) -0.004(2) 0.007(3)
C5 0.028(3) 0.061(5) 0.035(3) 0.003(3) 0.003(2) 0.007(3)
C4 0.037(3) 0.030(4) 0.028(3) -0.005(3) -0.003(2) 0.002(3)
C3 0.029(3) 0.053(5) 0.031(3) 0.001(3) 0.004(2) -0.004(3)
C2 0.032(3) 0.037(4) 0.029(3) -0.002(3) -0.009(2) 0.007(3)
C1 0.026(3) 0.024(3) 0.028(3) 0.003(2) 0.004(2) -0.004(2)
Ni2 0.0259(3) 0.0196(4) 0.0178(3) -0.0006(3) -0.0005(2) 0.0019(3)
O2 0.049(3) 0.023(3) 0.030(2) 0.003(2) 0.0007(18) 0.008(2)
N7 0.026(2) 0.028(3) 0.019(2) -0.004(2) -0.0015(18) -0.001(2)
C74 0.041(3) 0.015(4) 0.027(3) -0.004(3) -0.003(2) 0.000(3)
N6 0.025(2) 0.018(3) 0.017(2) 0.0000(18) 0.0015(16) -0.0006(19)
N8 0.022(2) 0.021(3) 0.030(2) 0.001(2) 0.0012(17) 0.005(2)
N10 0.033(2) 0.025(3) 0.019(2) 0.003(2) -0.0028(18) 0.001(2)
N9 0.026(2) 0.014(3) 0.021(2) 0.0014(19) 0.0020(17) -0.0040(19)
C69 0.030(3) 0.030(4) 0.021(2) 0.005(3) -0.001(2) 0.002(3)
C68 0.029(3) 0.035(4) 0.022(3) -0.005(3) 0.001(2) 0.003(3)
C67 0.046(4) 0.049(5) 0.022(3) 0.001(3) -0.012(3) 0.001(3)
C66 0.026(3) 0.022(3) 0.021(2) -0.003(2) -0.001(2) 0.002(2)
C65 0.034(3) 0.029(4) 0.027(3) -0.003(3) 0.001(2) -0.008(3)
C64 0.025(3) 0.033(4) 0.015(2) -0.005(2) -0.0014(19) 0.005(3)
C63 0.032(3) 0.025(4) 0.032(3) 0.000(3) 0.004(2) 0.007(3)
C62 0.036(3) 0.025(4) 0.026(3) -0.003(3) 0.001(2) -0.014(3)
C61 0.041(3) 0.039(4) 0.020(3) 0.003(3) -0.007(2) -0.011(3)
C60 0.047(4) 0.027(4) 0.033(3) -0.010(3) 0.005(3) -0.010(3)
C59 0.030(3) 0.036(4) 0.035(3) 0.001(3) -0.003(2) 0.001(3)
C58 0.033(3) 0.023(3) 0.020(2) -0.002(2) 0.002(2) 0.000(3)
C57 0.049(4) 0.050(5) 0.042(3) -0.014(4) 0.009(3) -0.004(4)
C56 0.034(3) 0.038(5) 0.054(4) 0.002(4) 0.001(3) 0.000(3)
C55 0.041(3) 0.033(4) 0.027(3) -0.011(3) -0.005(3) 0.001(3)
C54 0.048(4) 0.025(4) 0.026(3) 0.005(2) -0.003(2) 0.005(3)
C53 0.026(3) 0.026(4) 0.031(3) 0.000(3) 0.002(2) -0.001(3)
C52 0.041(3) 0.015(4) 0.029(3) 0.002(2) 0.004(2) 0.003(3)
C51 0.038(3) 0.036(4) 0.032(3) -0.001(3) -0.005(2) -0.016(3)
C50 0.027(3) 0.058(5) 0.028(3) 0.003(3) 0.002(2) -0.008(3)
C49 0.036(4) 0.057(6) 0.065(5) -0.006(4) 0.014(3) 0.004(4)
C48 0.032(3) 0.026(3) 0.027(3) -0.002(2) 0.003(2) 0.006(2)
C47 0.019(2) 0.023(3) 0.018(2) 0.004(2) -0.0018(18) 0.000(2)
C46 0.027(3) 0.046(4) 0.027(3) -0.001(3) 0.000(2) 0.002(3)
C45 0.039(4) 0.037(5) 0.030(3) 0.007(3) -0.007(3) -0.018(3)
C44 0.042(4) 0.042(4) 0.019(3) 0.002(3) -0.001(2) 0.006(3)
C43 0.053(4) 0.055(5) 0.034(3) -0.018(3) 0.008(3) -0.026(4)
C42 0.048(4) 0.050(5) 0.028(3) -0.017(3) -0.011(3) 0.002(4)
C41 0.052(4) 0.059(6) 0.037(4) -0.001(4) -0.015(3) -0.020(4)
C40 0.058(4) 0.066(6) 0.023(3) -0.006(3) -0.001(3) -0.031(4)
F8 0.073(3) 0.043(3) 0.071(3) 0.003(3) 0.024(2) -0.005(3)
F7 0.170(6) 0.071(5) 0.072(4) -0.039(3) -0.013(4) 0.009(4)
F6 0.133(5) 0.067(4) 0.055(3) 0.012(3) 0.006(3) 0.038(4)
B2 0.045(4) 0.043(6) 0.043(4) -0.003(4) -0.009(3) 0.010(4)
F5 0.041(2) 0.177(7) 0.103(4) 0.054(5) -0.012(2) -0.018(4)
F4 0.065(3) 0.077(4) 0.080(3) -0.015(3) 0.023(2) -0.015(3)
F3 0.127(5) 0.065(4) 0.106(5) 0.032(4) -0.031(4) 0.033(4)
F2 0.054(3) 0.144(6) 0.089(4) 0.038(4) -0.017(3) -0.012(3)
F1 0.261(8) 0.041(4) 0.075(4) -0.016(3) 0.064(5) 0.014(5)
B1 0.034(3) 0.041(6) 0.031(3) 0.005(4) 0.000(3) 0.005(4)
F16 0.084(3) 0.063(4) 0.066(3) -0.029(3) -0.037(2) 0.036(3)
F15 0.043(2) 0.088(5) 0.070(3) 0.001(3) 0.012(2) 0.015(3)
F14 0.122(4) 0.138(6) 0.056(3) -0.058(3) -0.030(3) 0.087(4)
F13 0.145(3) 0.146(3) 0.147(3) 0.0033(10) 0.0068(10) -0.0033(10)
B4 0.034(4) 0.027(5) 0.059(5) 0.002(4) 0.006(3) 0.007(3)
O3 0.056(3) 0.067(5) 0.049(3) 0.028(3) -0.013(2) -0.019(3)
O4 0.062(3) 0.063(5) 0.049(3) 0.021(3) -0.004(2) -0.016(3)
C31 0.021(2) 0.031(4) 0.021(2) -0.003(2) -0.0021(19) 0.002(2)
C30 0.047(4) 0.039(4) 0.031(3) -0.012(3) -0.005(3) -0.001(3)
C29 0.037(3) 0.049(5) 0.022(3) 0.005(3) -0.002(2) -0.004(3)
C28 0.043(4) 0.032(4) 0.034(3) -0.009(3) -0.004(3) -0.006(3)
C27 0.042(4) 0.063(6) 0.033(3) -0.021(4) -0.002(3) 0.009(4)
F12 0.081(3) 0.102(5) 0.077(3) -0.044(3) -0.049(3) 0.044(3)
F11 0.052(3) 0.165(8) 0.080(3) 0.006(4) -0.014(2) 0.024(4)
F10 0.122(5) 0.347(15) 0.116(5) 0.052(7) 0.006(4) -0.160(8)
F9 0.104(4) 0.061(4) 0.085(4) 0.001(3) -0.017(3) -0.022(3)
B3 0.040(4) 0.060(6) 0.034(4) -0.008(4) 0.007(3) -0.008(4)

loop_
_atom_type_symbol
_atom_type_description
_atom_type_scat_dispersion_real
_atom_type_scat_dispersion_imag
_atom_type_scat_source
C C 0.0033 0.0016 'International Tables Vol C Tables 4.2.6.8 and 6.1.1.4'
H H 0.0000 0.0000 'International Tables Vol C Tables 4.2.6.8 and 6.1.1.4'
B B 0.0013 0.0007 'International Tables Vol C Tables 4.2.6.8 and 6.1.1.4'
N N 0.0061 0.0033 'International Tables Vol C Tables 4.2.6.8 and 6.1.1.4'
O O 0.0106 0.0060 'International Tables Vol C Tables 4.2.6.8 and 6.1.1.4'
F F 0.0171 0.0103 'International Tables Vol C Tables 4.2.6.8 and 6.1.1.4'
Ni Ni 0.3393 1.1124 'International Tables Vol C Tables 4.2.6.8 and 6.1.1.4'

loop_
_geom_angle_atom_site_label_1
_geom_angle_atom_site_label_2
_geom_angle_atom_site_label_3
_geom_angle
O1 Ni1 N4 101.1(2)
O1 Ni1 N3 171.19(17)
N4 Ni1 N3 79.28(19)
O1 Ni1 N2 90.50(18)
N4 Ni1 N2 94.52(17)
N3 Ni1 N2 80.71(18)
O1 Ni1 N5 85.89(19)
N4 Ni1 N5 89.17(18)
N3 Ni1 N5 102.92(19)
N2 Ni1 N5 175.27(19)
O1 Ni1 N1 97.33(19)
N4 Ni1 N1 156.7(2)
N3 Ni1 N1 84.70(18)
N2 Ni1 N1 99.54(16)
N5 Ni1 N1 77.94(16)
N4 C26 C6 121.4(6)
N4 C26 C25 116.7(6)
C6 C26 C25 121.9(6)
C11 N5 C22 118.3(4)
C11 N5 Ni1 128.1(4)
C22 N5 Ni1 113.5(3)
C4 N4 C26 119.1(5)
C4 N4 Ni1 130.5(5)
C26 N4 Ni1 110.1(4)
C25 N3 C1 109.1(4)
C25 N3 C8 116.2(5)
C1 N3 C8 109.5(4)
C25 N3 Ni1 103.0(4)
C1 N3 Ni1 109.3(3)
C8 N3 Ni1 109.6(3)
N3 C25 C26 108.6(5)
C23 N2 C19 118.2(5)
C23 N2 Ni1 128.4(4)
C19 N2 Ni1 113.4(4)
C14 N1 C17 112.3(5)
C14 N1 C31 109.5(5)
C17 N1 C31 116.9(4)
C14 N1 Ni1 105.1(3)
C17 N1 Ni1 109.0(3)
C31 N1 Ni1 102.9(3)
C18 C24 C13 119.9(5)
N2 C23 C2 124.5(7)
N5 C22 C18 121.2(5)
N5 C22 C14 115.6(4)
C18 C22 C14 123.2(5)
C4 C21 C9 118.7(6)
C7 C20 C15 121.3(7)
N2 C19 C3 121.3(6)
N2 C19 C1 117.4(5)
C3 C19 C1 121.1(6)
C24 C18 C22 119.5(5)
N1 C17 C16 119.4(4)
C12 C16 C15 117.1(5)
C12 C16 C17 119.7(6)
C15 C16 C17 123.0(6)
C20 C15 C16 120.4(6)
N1 C14 C22 110.4(5)
C24 C13 C11 119.0(5)
C10 C12 C16 121.7(6)
N5 C11 C13 121.8(5)
C7 C10 C12 119.9(6)
C6 C9 C21 118.8(6)
N3 C8 C28 113.5(5)
N3 C8 C31 110.8(4)
C28 C8 C31 110.1(4)
C20 C7 C10 119.4(6)
C9 C6 C26 119.3(7)
C2 C5 C3 119.3(6)
N4 C4 C21 122.7(7)
C19 C3 C5 119.0(7)
C23 C2 C5 117.8(7)
C19 C1 N3 113.1(5)
N10 Ni2 N8 177.46(18)
N10 Ni2 N7 90.51(17)
N8 Ni2 N7 91.96(18)
N10 Ni2 O2 92.66(19)
N8 Ni2 O2 87.50(19)
N7 Ni2 O2 99.85(19)
N10 Ni2 N6 83.90(19)
N8 Ni2 N6 95.88(19)
N7 Ni2 N6 81.55(19)
O2 Ni2 N6 176.31(18)
N10 Ni2 N9 96.83(16)
N8 Ni2 N9 80.63(17)
N7 Ni2 N9 163.0(2)
O2 Ni2 N9 95.12(18)
N6 Ni2 N9 84.00(18)
C68 N7 C69 118.7(6)
C68 N7 Ni2 113.6(4)
C69 N7 Ni2 127.5(5)
N6 C74 C68 113.1(5)
C48 N6 C74 112.3(4)
C48 N6 C66 113.6(4)
C74 N6 C66 110.3(4)
C48 N6 Ni2 108.3(3)
C74 N6 Ni2 105.8(3)
C66 N6 Ni2 106.1(3)
C63 N8 C59 118.7(5)
C63 N8 Ni2 113.9(4)
C59 N8 Ni2 127.3(4)
C64 N10 C61 118.9(5)
C64 N10 Ni2 112.8(4)
C61 N10 Ni2 127.5(5)
C52 N9 C65 111.0(5)
C52 N9 C47 113.6(4)
C65 N9 C47 110.1(4)
C52 N9 Ni2 102.5(3)
C65 N9 Ni2 111.9(3)
C47 N9 Ni2 107.4(3)
N7 C69 C67 121.8(7)
N7 C68 C55 121.8(6)
N7 C68 C74 115.8(6)
C55 C68 C74 122.2(7)
C42 C67 C69 118.2(7)
N6 C66 C47 110.5(4)
N6 C66 C53 113.6(4)
C47 C66 C53 110.0(4)
C62 C65 N9 116.3(5)
N10 C64 C46 121.9(6)
N10 C64 C48 117.0(4)
C46 C64 C48 120.9(6)
N8 C63 C57 122.2(6)
N8 C63 C52 115.3(5)
C57 C63 C52 122.4(5)
C51 C62 C60 118.4(6)
C51 C62 C65 120.0(6)
C60 C62 C65 121.6(6)
N10 C61 C45 120.4(7)
C43 C60 C62 120.5(7)
N8 C59 C56 122.8(6)
C44 C58 C47 110.7(5)
C63 C57 C49 119.4(6)
C59 C56 C49 119.0(6)
C68 C55 C42 119.4(7)
C44 C54 C53 111.0(5)
C54 C53 C66 110.5(5)
N9 C52 C63 113.6(5)
C62 C51 C41 119.9(7)
C45 C50 C46 118.4(6)
C56 C49 C57 117.9(6)
N6 C48 C64 114.8(5)
N9 C47 C66 113.1(4)
N9 C47 C58 114.9(4)
C66 C47 C58 107.9(4)
C64 C46 C50 119.2(7)
C50 C45 C61 121.1(7)
C54 C44 C58 111.4(5)
C40 C43 C60 121.0(7)
C67 C42 C55 120.0(7)
C40 C41 C51 119.9(7)
C43 C40 C41 120.3(6)
F5 B2 F6 115.1(9)
F5 B2 F7 111.2(8)
F6 B2 F7 107.3(6)
F5 B2 F8 106.9(6)
F6 B2 F8 109.5(7)
F7 B2 F8 106.5(8)
F1 B1 F2 112.5(7)
F1 B1 F3 110.2(6)
F2 B1 F3 106.9(7)
F1 B1 F4 109.3(7)
F2 B1 F4 106.4(6)
F3 B1 F4 111.5(6)
F13 B4 F15 110.5(8)
F13 B4 F14 108.6(8)
F15 B4 F14 107.0(7)
F13 B4 F16 113.0(7)
F15 B4 F16 109.9(6)
F14 B4 F16 107.6(7)
N1 C31 C8 111.9(4)
N1 C31 C29 115.0(5)
C8 C31 C29 109.9(5)
C28 C30 C27 109.5(5)
C27 C29 C31 110.8(6)
C30 C28 C8 112.2(6)
C29 C27 C30 110.1(5)
F10 B3 F11 125.1(9)
F10 B3 F12 112.5(7)
F11 B3 F12 113.4(6)
F10 B3 F9 92.8(7)
F11 B3 F9 101.0(7)
F12 B3 F9 107.1(8)

loop_
_geom_bond_atom_site_label_1
_geom_bond_atom_site_label_2
_geom_bond_distance
Ni1 O1 2.073(5)
Ni1 N4 2.086(5)
Ni1 N3 2.093(5)
Ni1 N2 2.104(4)
Ni1 N5 2.145(4)
Ni1 N1 2.164(4)
C26 N4 1.349(8)
C26 C6 1.411(9)
C26 C25 1.497(8)
N5 C11 1.347(7)
N5 C22 1.354(7)
N4 C4 1.333(7)
N3 C25 1.466(8)
N3 C1 1.490(6)
N3 C8 1.505(6)
N2 C23 1.326(9)
N2 C19 1.363(8)
N1 C14 1.483(7)
N1 C17 1.490(7)
N1 C31 1.506(8)
C24 C18 1.352(8)
C24 C13 1.367(8)
C23 C2 1.377(8)
C22 C18 1.384(7)
C22 C14 1.505(8)
C21 C4 1.380(9)
C21 C9 1.411(11)
C20 C7 1.355(10)
C20 C15 1.387(8)
C19 C3 1.385(8)
C19 C1 1.468(9)
C17 C16 1.525(7)
C16 C12 1.386(9)
C16 C15 1.394(9)
C13 C11 1.377(7)
C12 C10 1.386(8)
C10 C7 1.371(11)
C9 C6 1.363(9)
C8 C28 1.515(9)
C8 C31 1.520(7)
C5 C2 1.380(10)
C5 C3 1.405(11)
Ni2 N10 2.066(5)
Ni2 N8 2.080(4)
Ni2 N7 2.086(5)
Ni2 O2 2.092(5)
Ni2 N6 2.092(5)
Ni2 N9 2.170(4)
N7 C68 1.339(8)
N7 C69 1.364(7)
C74 N6 1.492(7)
C74 C68 1.501(9)
N6 C48 1.488(6)
N6 C66 1.504(6)
N8 C63 1.339(7)
N8 C59 1.348(8)
N10 C64 1.343(8)
N10 C61 1.353(9)
N9 C52 1.476(7)
N9 C65 1.502(7)
N9 C47 1.511(7)
C69 C67 1.381(9)
C68 C55 1.365(9)
C67 C42 1.370(10)
C66 C47 1.529(8)
C66 C53 1.531(8)
C65 C62 1.495(8)
C64 C46 1.388(7)
C64 C48 1.503(8)
C63 C57 1.388(8)
C63 C52 1.487(8)
C62 C51 1.396(9)
C62 C60 1.403(9)
C61 C45 1.398(9)
C60 C43 1.379(9)
C59 C56 1.385(8)
C58 C44 1.521(9)
C58 C47 1.539(6)
C57 C49 1.406(10)
C56 C49 1.399(10)
C55 C42 1.381(10)
C54 C44 1.519(9)
C54 C53 1.525(7)
C51 C41 1.406(9)
C50 C45 1.347(11)
C50 C46 1.391(10)
C43 C40 1.357(11)
C41 C40 1.382(11)
F8 B2 1.401(9)
F7 B2 1.376(11)
F6 B2 1.351(11)
B2 F5 1.320(9)
F4 B1 1.384(8)
F3 B1 1.354(10)
F2 B1 1.347(9)
F1 B1 1.335(10)
F16 B4 1.384(9)
F15 B4 1.355(8)
F14 B4 1.388(10)
F13 B4 1.331(12)
C31 C29 1.552(7)
C30 C28 1.504(8)
C30 C27 1.528(10)
C29 C27 1.490(11)
F12 B3 1.353(9)
F11 B3 1.310(9)
F10 B3 1.288(7)
F9 B3 1.465(11)
